data_4510054
loop_
_publ_author_name
'Paul, Mithun'
'Adarsh, N. N.'
'Dastidar, Parthasarathi'

_publ_section_title
;
 Secondary Building Unit (SBU) Controlled Formation of a Catalytically
 Active Metal--Organic Polyhedron (MOP) Derived from a Flexible Tripodal
 Ligand
;
_journal_issue 3
_journal_name_full 'Crystal Growth &amp; Design'
_journal_page_first 1331
_journal_paper_doi 10.1021/cg4018322
_journal_volume 14
_journal_year 2014
_chemical_formula_moiety 'C136 H188 Cu12 N4 O68'
_chemical_formula_sum 'C136 H188 Cu12 N4 O68'
_chemical_formula_weight 3729.38
_chemical_name_systematic
; 
 ? 
;
_space_group_IT_number 68
_symmetry_cell_setting orthorhombic
_symmetry_space_group_name_Hall '-C 2a 2ac'
_symmetry_space_group_name_H-M 'C c c a :2'
_atom_sites_solution_hydrogens geom
_atom_sites_solution_primary direct
_atom_sites_solution_secondary difmap
_audit_creation_method SHELXL-97
_cell_angle_alpha 90.00
_cell_angle_beta 90.00
_cell_angle_gamma 90.00
_cell_formula_units_Z 4
_cell_length_a 26.138(3)
_cell_length_b 35.912(3)
_cell_length_c 22.594(2)
_cell_measurement_temperature 100(2)
_cell_volume 21208(4)
_computing_cell_refinement 'Bruker Apex II'
_computing_data_collection 'Bruker Apex II'
_computing_data_reduction SAINT
_computing_molecular_graphics 'Mercury 3.1'
_computing_publication_material SHELXTL-97
_computing_structure_refinement 'SHELXL-97 (Sheldrick, 2008)'
_computing_structure_solution 'SHELXS-97 (Sheldrick, 2008)'
_diffrn_ambient_temperature 100(2)
_diffrn_detector_area_resol_mean 3
_diffrn_measured_fraction_theta_full 0.999
_diffrn_measured_fraction_theta_max 0.999
_diffrn_measurement_device_type 'Bruker Apex II'
_diffrn_measurement_method 'phi-omega scan'
_diffrn_radiation_monochromator graphite
_diffrn_radiation_source 'fine-focus sealed tube'
_diffrn_radiation_type MoK\a
_diffrn_radiation_wavelength 0.71073
_diffrn_reflns_av_R_equivalents 0.0950
_diffrn_reflns_av_sigmaI/netI 0.0521
_diffrn_reflns_limit_h_max 27
_diffrn_reflns_limit_h_min -27
_diffrn_reflns_limit_k_max 38
_diffrn_reflns_limit_k_min -37
_diffrn_reflns_limit_l_max 23
_diffrn_reflns_limit_l_min -23
_diffrn_reflns_number 75118
_diffrn_reflns_theta_full 22.18
_diffrn_reflns_theta_max 22.18
_diffrn_reflns_theta_min 1.13
_exptl_absorpt_coefficient_mu 1.247
_exptl_absorpt_correction_T_max 0.8254
_exptl_absorpt_correction_T_min 0.6623
_exptl_absorpt_correction_type multi-scan
_exptl_absorpt_process_details sadabs
_exptl_crystal_colour green
_exptl_crystal_density_diffrn 1.168
_exptl_crystal_density_method 'not measured'
_exptl_crystal_description block
_exptl_crystal_F_000 7696
_exptl_crystal_size_max 0.36
_exptl_crystal_size_mid 0.28
_exptl_crystal_size_min 0.16
_platon_squeeze_details
;
;
_refine_diff_density_max 1.468
_refine_diff_density_min -0.520
_refine_diff_density_rms 0.146
_refine_ls_extinction_method none
_refine_ls_goodness_of_fit_ref 1.035
_refine_ls_hydrogen_treatment mixed
_refine_ls_matrix_type full
_refine_ls_number_parameters 488
_refine_ls_number_reflns 6661
_refine_ls_number_restraints 10
_refine_ls_restrained_S_all 1.038
_refine_ls_R_factor_all 0.1140
_refine_ls_R_factor_gt 0.0711
_refine_ls_shift/su_max 0.000
_refine_ls_shift/su_mean 0.000
_refine_ls_structure_factor_coef Fsqd
_refine_ls_weighting_details 'calc w=1/[\s^2^(Fo^2^)+(0.1502P)^2^+0.3725P] where P=(Fo^2^+2Fc^2^)/3'
_refine_ls_weighting_scheme calc
_refine_ls_wR_factor_gt 0.2172
_refine_ls_wR_factor_ref 0.2417
_reflns_number_gt 3807
_reflns_number_total 6661
_reflns_threshold_expression >2sigma(I)
_cod_data_source_file cg4018322_si_002.cif
_cod_data_source_block mp2510_0m
_cod_depositor_comments
;
The following automatic conversions were performed:

'_symmetry_cell_setting' value 'ORTHORHOMBIC' changed to
'orthorhombic' according to
/usr/data/users/saulius/crontab/automatic-downloads/current/ACS/lib/dictionaries/cif_core.dic
dictionary named 'cif_core.dic' version 2.4.2 from 2011-04-26.

Automatic conversion script
Id: cif_fix_values 2281 2013-09-26 08:29:07Z andrius 
;
_cod_original_sg_symbol_Hall -C2b2bc
_cod_original_sg_symbol_H-M Ccca
_cod_database_code 4510054

loop_
_symmetry_equiv_pos_as_xyz
'x, y, z'
'-x+1/2, -y, z'
'-x, y, -z+1/2'
'x+1/2, -y, -z+1/2'
'x+1/2, y+1/2, z'
'-x+1, -y+1/2, z'
'-x+1/2, y+1/2, -z+1/2'
'x+1, -y+1/2, -z+1/2'
'-x, -y, -z'
'x-1/2, y, -z'
'x, -y, z-1/2'
'-x-1/2, y, z-1/2'
'-x+1/2, -y+1/2, -z'
'x, y+1/2, -z'
'x+1/2, -y+1/2, z-1/2'
'-x, y+1/2, z-1/2'

loop_
_atom_site_label
_atom_site_type_symbol
_atom_site_fract_x
_atom_site_fract_y
_atom_site_fract_z
_atom_site_U_iso_or_equiv
_atom_site_adp_type
_atom_site_occupancy
_atom_site_symmetry_multiplicity
_atom_site_calc_flag
_atom_site_refinement_flags
_atom_site_disorder_assembly
_atom_site_disorder_group
Cu1 Cu 0.13006(3) 0.84524(2) 0.25077(3) 0.0498(2) Uani 1 1 d . A .
Cu2 Cu 0.20148(3) 0.89654(2) 0.25063(3) 0.0665(3) Uani 1 1 d . . .
Cu3 Cu 0.0000 0.7500 0.57928(4) 0.0598(3) Uani 1 2 d S . .
Cu4 Cu 0.0000 0.7500 0.46375(4) 0.0471(3) Uani 1 2 d S . .
O1 O 0.10602(15) 0.86996(11) 0.17800(18) 0.0672(12) Uani 1 1 d . . .
C2 C 0.1289(2) 0.89718(19) 0.1569(3) 0.067(2) Uani 1 1 d . A .
O3 O 0.16797(17) 0.91189(14) 0.1781(2) 0.0905(16) Uani 1 1 d . A .
C4 C 0.1081(2) 0.91522(19) 0.1016(3) 0.079(2) Uani 1 1 d . . .
H4A H 0.1282 0.9065 0.0683 0.094 Uiso 1 1 calc R A .
H4B H 0.1135 0.9419 0.1048 0.094 Uiso 1 1 calc R . .
C5 C 0.0519(3) 0.90855(18) 0.0877(3) 0.069(2) Uani 1 1 d . A .
C6 C 0.0166(3) 0.92630(18) 0.1241(3) 0.069(2) Uani 1 1 d . . .
C7 C 0.0356(3) 0.9487(2) 0.1756(3) 0.097(3) Uani 1 1 d . A .
H7A H 0.0140 0.9701 0.1811 0.146 Uiso 1 1 calc R . .
H7B H 0.0700 0.9568 0.1681 0.146 Uiso 1 1 calc R . .
H7C H 0.0349 0.9337 0.2108 0.146 Uiso 1 1 calc R . .
C8 C -0.0354(3) 0.92138(17) 0.1135(3) 0.066(2) Uani 1 1 d . . .
C9 C 0.0758(3) 0.93837(18) 0.3477(3) 0.077(2) Uani 1 1 d . . .
H9A H 0.0592 0.9559 0.3213 0.093 Uiso 1 1 calc R . .
H9B H 0.0988 0.9525 0.3728 0.093 Uiso 1 1 calc R . .
C10 C 0.1074(3) 0.9128(2) 0.3110(3) 0.072(2) Uani 1 1 d . . .
O11 O 0.09136(16) 0.88114(12) 0.29790(18) 0.0688(13) Uani 1 1 d . A .
O12 O 0.15114(18) 0.92482(13) 0.2957(2) 0.0873(16) Uani 1 1 d . A .
C13 C -0.0509(2) 0.90042(18) 0.0666(3) 0.0631(19) Uani 1 1 d . . .
C14 C -0.1086(3) 0.8957(2) 0.0557(3) 0.097(3) Uani 1 1 d . A .
H14A H -0.1193 0.8715 0.0689 0.146 Uiso 1 1 calc R . .
H14B H -0.1157 0.8982 0.0142 0.146 Uiso 1 1 calc R . .
H14C H -0.1271 0.9145 0.0772 0.146 Uiso 1 1 calc R . .
C15 C -0.0165(3) 0.88277(18) 0.0298(3) 0.0642(19) Uani 1 1 d . . .
C16 C -0.0319(3) 0.6406(2) 0.5234(3) 0.080(2) Uani 1 1 d . . .
H16A H -0.0685 0.6378 0.5292 0.096 Uiso 1 1 calc R . .
H16B H -0.0152 0.6304 0.5581 0.096 Uiso 1 1 calc R . .
C17 C -0.0205(2) 0.68043(19) 0.5209(3) 0.0590(18) Uani 1 1 d . . .
O18 O 0.01441(17) 0.80277(14) 0.56891(19) 0.0812(15) Uani 1 1 d . . .
O19 O -0.01630(16) 0.69610(13) 0.47109(17) 0.0659(13) Uani 1 1 d . . .
C20 C 0.0350(3) 0.88777(18) 0.0391(3) 0.066(2) Uani 1 1 d . . .
C21 C 0.0734(3) 0.8694(2) -0.0016(3) 0.095(3) Uani 1 1 d . A .
H21A H 0.0817 0.8451 0.0133 0.143 Uiso 1 1 calc R . .
H21B H 0.1039 0.8842 -0.0034 0.143 Uiso 1 1 calc R . .
H21C H 0.0590 0.8671 -0.0405 0.143 Uiso 1 1 calc R . .
O22 O 0.17886(14) 0.81562(11) 0.20297(17) 0.0639(12) Uani 1 1 d . . .
C23 C 0.2227(2) 0.8276(2) 0.1894(3) 0.072(2) Uani 1 1 d . A .
O24 O 0.23914(17) 0.85855(14) 0.2063(2) 0.0838(15) Uani 1 1 d . A .
C25 C 0.2577(2) 0.80356(19) 0.1547(3) 0.074(2) Uani 1 1 d . . .
H25A H 0.2803 0.7909 0.1821 0.089 Uiso 1 1 calc R A .
H25B H 0.2788 0.8195 0.1301 0.089 Uiso 1 1 calc R . .
C26 C 0.2337(2) 0.77491(17) 0.1158(3) 0.0558(17) Uani 1 1 d . . .
C27 C 0.2400(2) 0.76164(18) 0.3753(3) 0.0593(19) Uani 1 1 d . . .
C28 C 0.2709(3) 0.7774(2) 0.3245(3) 0.091(3) Uani 1 1 d . . .
H28A H 0.3015 0.7630 0.3194 0.136 Uiso 1 1 calc R . .
H28B H 0.2800 0.8028 0.3332 0.136 Uiso 1 1 calc R . .
H28C H 0.2510 0.7766 0.2889 0.136 Uiso 1 1 calc R . .
C29 C 0.2177(2) 0.7882(2) 0.4140(3) 0.071(2) Uani 1 1 d . . .
C30 C 0.2255(2) 0.83027(19) 0.4018(3) 0.076(2) Uani 1 1 d . A .
H30A H 0.2109 0.8442 0.4346 0.091 Uiso 1 1 calc R . .
H30B H 0.2619 0.8354 0.4011 0.091 Uiso 1 1 calc R . .
C31 C 0.2026(2) 0.8445(2) 0.3458(3) 0.071(2) Uani 1 1 d . . .
O32 O 0.22307(17) 0.87361(13) 0.3234(2) 0.0863(15) Uani 1 1 d . A .
O33 O 0.16406(15) 0.82786(11) 0.32392(18) 0.0661(12) Uani 1 1 d . A .
C34 C 0.1883(2) 0.7749(2) 0.4622(3) 0.064(2) Uani 1 1 d . . .
C35 C 0.1634(3) 0.80369(19) 0.5030(3) 0.081(2) Uani 1 1 d . . .
H35A H 0.1286 0.8078 0.4909 0.122 Uiso 1 1 calc R . .
H35B H 0.1820 0.8267 0.5007 0.122 Uiso 1 1 calc R . .
H35C H 0.1639 0.7947 0.5430 0.122 Uiso 1 1 calc R . .
C36 C 0.1819(2) 0.73784(19) 0.4707(3) 0.0580(18) Uani 1 1 d . . .
C37 C 0.1507(2) 0.7259(2) 0.5235(3) 0.077(2) Uani 1 1 d . . .
H37A H 0.1537 0.6990 0.5273 0.092 Uiso 1 1 calc R . .
H37B H 0.1658 0.7369 0.5586 0.092 Uiso 1 1 calc R . .
C38 C 0.0951(2) 0.73556(18) 0.5226(3) 0.0600(18) Uani 1 1 d . . .
O39 O 0.07259(18) 0.74006(13) 0.57106(19) 0.0761(15) Uani 1 1 d . . .
O40 O -0.07291(15) 0.76143(12) 0.47181(17) 0.0627(13) Uani 1 1 d . . .
C41 C 0.2049(2) 0.7865(2) 0.0670(3) 0.069(2) Uani 1 1 d . . .
C42 C 0.1978(3) 0.8285(2) 0.0564(3) 0.082(2) Uani 1 1 d . A .
H42A H 0.2165 0.8358 0.0218 0.123 Uiso 1 1 calc R . .
H42B H 0.2103 0.8420 0.0901 0.123 Uiso 1 1 calc R . .
H42C H 0.1621 0.8338 0.0509 0.123 Uiso 1 1 calc R . .
O43 O 0.0718(2) 0.80349(16) 0.2519(2) 0.110(2) Uani 1 1 d . . .
O1A O 0.2595(5) 0.9394(5) 0.2457(5) 0.147(3) Uiso 0.52 1 d PD A 1
C2A C 0.2889(5) 0.9488(4) 0.2019(4) 0.147(3) Uiso 0.52 1 d PD A 1
N3A N 0.3163(5) 0.9773(4) 0.2365(4) 0.147(3) Uiso 0.52 1 d PD A 1
C4A C 0.3236(8) 0.9770(6) 0.3001(5) 0.147(3) Uiso 0.52 1 d PD A 1
C5A C 0.3602(6) 0.9988(5) 0.2163(9) 0.147(3) Uiso 0.52 1 d PD A 1
C6A C 0.2865(8) 0.9371(5) 0.1360(5) 0.147(3) Uiso 0.52 1 d PD A 1
O1B O 0.2653(4) 0.9331(7) 0.2535(8) 0.194(4) Uiso 0.48 1 d PD A 2
C2B C 0.3126(5) 0.9302(3) 0.2747(9) 0.194(4) Uiso 0.48 1 d PD A 2
N3B N 0.3358(4) 0.9648(4) 0.2524(5) 0.194(4) Uiso 0.48 1 d PD A 2
C4B C 0.3904(5) 0.9678(9) 0.2671(12) 0.194(4) Uiso 0.48 1 d PD A 2
C5B C 0.3302(11) 0.9777(7) 0.1909(6) 0.194(4) Uiso 0.48 1 d PD A 2
C6B C 0.3472(8) 0.8949(5) 0.2832(13) 0.194(4) Uiso 0.48 1 d PD A 2
O45 O 0.0000 0.7500 0.6742(3) 0.087(2) Uani 1 2 d S . .
O46 O 0.0000 0.7500 0.3683(3) 0.113(3) Uani 1 2 d S . .
O47 O 0.00161(18) 0.67078(16) 0.3412(2) 0.1019(19) Uani 1 1 d . . .
O48 O 0.1092(2) 0.74935(13) 0.3399(3) 0.0996(18) Uani 1 1 d . . .

loop_
_atom_site_aniso_label
_atom_site_aniso_U_11
_atom_site_aniso_U_22
_atom_site_aniso_U_33
_atom_site_aniso_U_23
_atom_site_aniso_U_13
_atom_site_aniso_U_12
Cu1 0.0425(4) 0.0591(5) 0.0478(4) 0.0013(4) 0.0000(3) -0.0090(3)
Cu2 0.0580(5) 0.0719(5) 0.0695(5) 0.0019(4) -0.0008(4) -0.0225(4)
Cu3 0.0621(7) 0.0863(8) 0.0309(5) 0.000 0.000 0.0008(6)
Cu4 0.0410(5) 0.0687(7) 0.0315(5) 0.000 0.000 -0.0002(5)
O1 0.076(3) 0.064(3) 0.061(3) 0.014(2) -0.008(2) -0.011(2)
C2 0.069(4) 0.070(5) 0.063(4) 0.009(4) 0.001(4) 0.000(4)
O3 0.082(3) 0.109(4) 0.081(3) 0.015(3) -0.015(3) -0.032(3)
C4 0.067(4) 0.081(5) 0.087(5) 0.019(4) 0.005(4) -0.006(4)
C5 0.086(5) 0.059(4) 0.062(4) 0.022(3) -0.005(4) -0.009(4)
C6 0.096(5) 0.055(4) 0.056(4) 0.013(3) 0.006(4) 0.002(4)
C7 0.103(6) 0.090(6) 0.099(6) -0.009(5) 0.010(5) -0.009(5)
C8 0.086(5) 0.050(4) 0.063(4) 0.011(3) -0.002(4) -0.004(4)
C9 0.101(5) 0.064(4) 0.067(4) -0.009(4) 0.007(4) -0.007(4)
C10 0.084(5) 0.071(5) 0.062(4) 0.009(4) 0.008(4) -0.011(4)
O11 0.068(3) 0.064(3) 0.074(3) -0.014(2) 0.014(2) -0.010(2)
O12 0.078(3) 0.093(4) 0.091(4) -0.007(3) 0.014(3) -0.019(3)
C13 0.065(4) 0.067(4) 0.057(4) 0.017(3) -0.005(3) -0.007(4)
C14 0.104(6) 0.108(6) 0.079(5) -0.007(5) -0.014(5) 0.007(5)
C15 0.080(4) 0.059(4) 0.054(4) 0.007(3) -0.009(4) -0.001(4)
C16 0.084(5) 0.108(6) 0.049(4) 0.000(4) 0.009(4) 0.000(5)
C17 0.059(4) 0.075(5) 0.043(4) 0.001(3) 0.004(3) -0.004(4)
O18 0.093(3) 0.104(4) 0.046(3) 0.000(3) 0.003(2) 0.000(3)
O19 0.067(3) 0.084(3) 0.046(3) 0.003(2) -0.001(2) -0.006(2)
C20 0.088(5) 0.061(4) 0.050(4) 0.015(3) 0.004(4) 0.003(4)
C21 0.073(5) 0.131(7) 0.083(5) 0.010(5) -0.001(4) -0.002(5)
O22 0.051(2) 0.074(3) 0.067(3) -0.005(2) 0.012(2) -0.007(2)
C23 0.061(4) 0.096(5) 0.057(4) -0.008(4) 0.000(4) -0.018(4)
O24 0.068(3) 0.102(4) 0.081(3) -0.004(3) 0.010(3) -0.019(3)
C25 0.049(4) 0.107(5) 0.068(4) -0.011(4) 0.006(3) -0.006(4)
C26 0.043(3) 0.064(4) 0.060(4) 0.005(3) 0.020(3) 0.001(3)
C27 0.040(3) 0.094(5) 0.045(4) -0.005(3) -0.013(3) -0.002(3)
C28 0.074(5) 0.131(7) 0.066(5) 0.004(5) 0.004(4) -0.010(5)
C29 0.053(4) 0.097(5) 0.064(4) -0.004(4) -0.037(3) 0.005(4)
C30 0.076(5) 0.086(5) 0.066(4) 0.012(4) -0.029(4) -0.022(4)
C31 0.053(4) 0.092(5) 0.070(5) -0.006(4) 0.000(3) -0.005(4)
O32 0.076(3) 0.095(4) 0.088(3) 0.010(3) -0.019(3) -0.031(3)
O33 0.056(2) 0.077(3) 0.066(3) 0.006(2) -0.010(2) -0.011(2)
C34 0.045(3) 0.098(5) 0.048(4) -0.007(4) -0.014(3) 0.001(4)
C35 0.074(5) 0.092(5) 0.078(5) -0.014(4) -0.018(4) -0.001(4)
C36 0.037(3) 0.084(5) 0.053(4) -0.002(3) -0.014(3) 0.002(3)
C37 0.055(4) 0.124(6) 0.051(4) 0.007(4) -0.005(3) 0.002(4)
C38 0.057(4) 0.084(5) 0.040(4) 0.002(3) -0.004(3) -0.001(4)
O39 0.065(3) 0.112(4) 0.051(3) 0.003(2) -0.006(2) 0.005(3)
O40 0.041(2) 0.100(3) 0.047(2) 0.005(2) 0.003(2) 0.004(2)
C41 0.039(3) 0.089(5) 0.079(5) 0.023(4) 0.018(3) 0.012(4)
C42 0.076(5) 0.105(6) 0.064(4) 0.005(4) -0.002(4) 0.008(5)
O43 0.076(3) 0.089(4) 0.166(6) 0.011(3) 0.004(3) -0.035(3)
O45 0.093(5) 0.127(6) 0.043(4) 0.000 0.000 0.011(4)
O46 0.128(7) 0.171(8) 0.040(4) 0.000 0.000 -0.011(5)
O47 0.127(5) 0.100(4) 0.078(3) 0.009(3) 0.001(3) 0.004(3)
O48 0.070(3) 0.133(5) 0.095(4) 0.007(3) -0.007(3) -0.002(3)

loop_
_atom_type_symbol
_atom_type_description
_atom_type_scat_dispersion_real
_atom_type_scat_dispersion_imag
_atom_type_scat_source
C C 0.0033 0.0016 'International Tables Vol C Tables 4.2.6.8 and 6.1.1.4'
H H 0.0000 0.0000 'International Tables Vol C Tables 4.2.6.8 and 6.1.1.4'
N N 0.0061 0.0033 'International Tables Vol C Tables 4.2.6.8 and 6.1.1.4'
O O 0.0106 0.0060 'International Tables Vol C Tables 4.2.6.8 and 6.1.1.4'
Cu Cu 0.3201 1.2651 'International Tables Vol C Tables 4.2.6.8 and 6.1.1.4'

loop_
_geom_angle_atom_site_label_1
_geom_angle_atom_site_label_2
_geom_angle_atom_site_label_3
_geom_angle
_geom_angle_site_symmetry_1
_geom_angle_site_symmetry_3
O11 Cu1 O1 89.56(18) . .
O11 Cu1 O33 89.17(17) . .
O1 Cu1 O33 169.23(17) . .
O11 Cu1 O22 169.90(17) . .
O1 Cu1 O22 89.56(17) . .
O33 Cu1 O22 89.82(17) . .
O11 Cu1 O43 95.0(2) . .
O1 Cu1 O43 95.67(19) . .
O33 Cu1 O43 95.09(19) . .
O22 Cu1 O43 95.1(2) . .
O11 Cu1 Cu2 84.59(13) . .
O1 Cu1 Cu2 84.81(12) . .
O33 Cu1 Cu2 84.43(12) . .
O22 Cu1 Cu2 85.31(12) . .
O43 Cu1 Cu2 179.36(15) . .
O32 Cu2 O3 167.70(19) . .
O32 Cu2 O12 88.5(2) . .
O3 Cu2 O12 89.3(2) . .
O32 Cu2 O24 89.5(2) . .
O3 Cu2 O24 89.6(2) . .
O12 Cu2 O24 165.8(2) . .
O32 Cu2 O1B 90.5(5) . .
O3 Cu2 O1B 101.8(5) . .
O12 Cu2 O1B 101.0(6) . .
O24 Cu2 O1B 93.0(6) . .
O32 Cu2 O1A 98.3(3) . .
O3 Cu2 O1A 94.0(3) . .
O12 Cu2 O1A 97.4(4) . .
O24 Cu2 O1A 96.7(4) . .
O1B Cu2 O1A 8.6(7) . .
O32 Cu2 Cu1 84.67(13) . .
O3 Cu2 Cu1 83.06(14) . .
O12 Cu2 Cu1 83.39(14) . .
O24 Cu2 Cu1 82.47(14) . .
O1B Cu2 Cu1 173.4(6) . .
O1A Cu2 Cu1 177.0(3) . .
O39 Cu3 O39 169.0(3) 6_465 .
O39 Cu3 O18 88.76(19) 6_465 6_465
O39 Cu3 O18 89.92(19) . 6_465
O39 Cu3 O18 89.92(19) 6_465 .
O39 Cu3 O18 88.76(19) . .
O18 Cu3 O18 166.2(3) 6_465 .
O39 Cu3 O45 95.50(13) 6_465 .
O39 Cu3 O45 95.50(13) . .
O18 Cu3 O45 96.92(13) 6_465 .
O18 Cu3 O45 96.92(13) . .
O39 Cu3 Cu4 84.50(13) 6_465 .
O39 Cu3 Cu4 84.50(13) . .
O18 Cu3 Cu4 83.08(13) 6_465 .
O18 Cu3 Cu4 83.08(13) . .
O45 Cu3 Cu4 180.000(1) . .
O40 Cu4 O40 169.3(2) 6_465 .
O40 Cu4 O19 89.30(17) 6_465 6_465
O40 Cu4 O19 89.81(17) . 6_465
O40 Cu4 O19 89.81(17) 6_465 .
O40 Cu4 O19 89.30(17) . .
O19 Cu4 O19 170.4(2) 6_465 .
O40 Cu4 O46 95.34(12) 6_465 .
O40 Cu4 O46 95.34(12) . .
O19 Cu4 O46 94.78(11) 6_465 .
O19 Cu4 O46 94.78(11) . .
O40 Cu4 Cu3 84.66(12) 6_465 .
O40 Cu4 Cu3 84.66(12) . .
O19 Cu4 Cu3 85.22(11) 6_465 .
O19 Cu4 Cu3 85.22(11) . .
O46 Cu4 Cu3 180.000(1) . .
C2 O1 Cu1 121.4(4) . .
O1 C2 O3 125.6(6) . .
O1 C2 C4 118.9(6) . .
O3 C2 C4 115.5(6) . .
C2 O3 Cu2 125.1(4) . .
C2 C4 C5 116.8(5) . .
C6 C5 C20 120.0(6) . .
C6 C5 C4 116.5(6) . .
C20 C5 C4 123.5(6) . .
C8 C6 C5 119.3(6) . .
C8 C6 C7 121.6(6) . .
C5 C6 C7 119.1(7) . .
C13 C8 C6 119.6(6) . .
C13 C8 C9 118.0(6) . 3
C6 C8 C9 122.4(6) . 3
C10 C9 C8 117.7(6) . 3
O11 C10 O12 123.3(6) . .
O11 C10 C9 120.6(6) . .
O12 C10 C9 116.1(6) . .
C10 O11 Cu1 123.8(4) . .
C10 O12 Cu2 124.9(5) . .
C8 C13 C15 122.0(6) . .
C8 C13 C14 118.5(6) . .
C15 C13 C14 119.5(6) . .
C20 C15 C13 119.1(6) . .
C20 C15 C16 116.9(6) . 8_465
C13 C15 C16 123.9(6) . 8_465
C17 C16 C15 117.0(5) . 8_465
O18 C17 O19 123.1(6) 6_465 .
O18 C17 C16 117.7(6) 6_465 .
O19 C17 C16 119.2(6) . .
C17 O18 Cu3 126.8(4) 6_465 .
C17 O19 Cu4 121.7(4) . .
C15 C20 C5 119.9(6) . .
C15 C20 C21 120.0(6) . .
C5 C20 C21 120.0(6) . .
C23 O22 Cu1 122.3(4) . .
O24 C23 O22 122.7(6) . .
O24 C23 C25 117.8(6) . .
O22 C23 C25 119.5(6) . .
C23 O24 Cu2 127.0(4) . .
C23 C25 C26 116.9(5) . .
C27 C26 C41 118.5(6) 8_465 .
C27 C26 C25 122.4(6) 8_465 .
C41 C26 C25 119.0(6) . .
C26 C27 C29 121.0(6) 8_465 .
C26 C27 C28 123.2(6) 8_465 .
C29 C27 C28 115.8(6) . .
C34 C29 C27 118.1(6) . .
C34 C29 C30 122.4(6) . .
C27 C29 C30 119.5(6) . .
C31 C30 C29 115.6(5) . .
O33 C31 O32 124.1(6) . .
O33 C31 C30 119.2(6) . .
O32 C31 C30 116.7(6) . .
C31 O32 Cu2 124.5(4) . .
C31 O33 Cu1 122.2(4) . .
C36 C34 C29 120.5(6) . .
C36 C34 C35 121.7(6) . .
C29 C34 C35 117.9(6) . .
C34 C36 C41 119.2(6) . 8_465
C34 C36 C37 117.4(6) . .
C41 C36 C37 123.4(7) 8_465 .
C38 C37 C36 116.7(5) . .
O39 C38 O40 123.8(6) . 6_465
O39 C38 C37 118.3(5) . .
O40 C38 C37 117.9(5) 6_465 .
C38 O39 Cu3 124.5(4) . .
C38 O40 Cu4 122.5(4) 6_465 .
C36 C41 C26 122.6(6) 8_465 .
C36 C41 C42 118.7(6) 8_465 .
C26 C41 C42 118.6(6) . .
C2A O1A Cu2 129.8(11) . .
O1A C2A N3A 93.7(10) . .
O1A C2A C6A 129.5(13) . .
N3A C2A C6A 136.0(12) . .
C4A N3A C5A 102.2(13) . .
C4A N3A C2A 125.7(12) . .
C5A N3A C2A 125.8(12) . .
C2B O1B Cu2 133.8(17) . .
O1B C2B N3B 101.1(14) . .
O1B C2B C6B 130.1(17) . .
N3B C2B C6B 119.2(14) . .
C4B N3B C5B 106.8(17) . .
C4B N3B C2B 112.6(16) . .
C5B N3B C2B 123.2(17) . .

loop_
_geom_bond_atom_site_label_1
_geom_bond_atom_site_label_2
_geom_bond_distance
_geom_bond_site_symmetry_2
Cu1 O11 1.954(4) .
Cu1 O1 1.971(4) .
Cu1 O33 1.978(4) .
Cu1 O22 1.981(4) .
Cu1 O43 2.138(5) .
Cu1 Cu2 2.6229(10) .
Cu2 O32 1.923(5) .
Cu2 O3 1.939(5) .
Cu2 O12 1.949(5) .
Cu2 O24 1.957(5) .
Cu2 O1B 2.123(19) .
Cu2 O1A 2.163(14) .
Cu3 O39 1.940(5) 6_465
Cu3 O39 1.940(5) .
Cu3 O18 1.946(5) 6_465
Cu3 O18 1.946(5) .
Cu3 O45 2.145(6) .
Cu3 Cu4 2.6104(13) .
Cu4 O40 1.958(4) 6_465
Cu4 O40 1.958(4) .
Cu4 O19 1.989(5) 6_465
Cu4 O19 1.989(5) .
Cu4 O46 2.156(7) .
O1 C2 1.241(7) .
C2 O3 1.246(7) .
C2 C4 1.508(9) .
C4 C5 1.522(9) .
C5 C6 1.391(9) .
C5 C20 1.398(9) .
C6 C8 1.390(9) .
C6 C7 1.501(9) .
C8 C13 1.362(8) .
C8 C9 1.502(9) 3
C9 C10 1.488(9) .
C9 C8 1.502(9) 3
C10 O11 1.246(7) .
C10 O12 1.271(8) .
C13 C15 1.379(9) .
C13 C14 1.539(9) .
C15 C20 1.374(9) .
C15 C16 1.522(9) 8_465
C16 C17 1.462(9) .
C16 C15 1.522(9) 8_465
C17 O18 1.251(7) 6_465
C17 O19 1.264(7) .
O18 C17 1.251(7) 6_465
C20 C21 1.512(9) .
O22 C23 1.260(7) .
C23 O24 1.253(8) .
C23 C25 1.482(9) .
C25 C26 1.491(8) .
C26 C27 1.338(9) 8_465
C26 C41 1.401(8) .
C27 C26 1.338(9) 8_465
C27 C29 1.419(9) .
C27 C28 1.512(9) .
C29 C34 1.416(9) .
C29 C30 1.550(9) .
C30 C31 1.489(9) .
C31 O33 1.272(7) .
C31 O32 1.279(7) .
C34 C36 1.356(9) .
C34 C35 1.530(9) .
C36 C41 1.361(9) 8_465
C36 C37 1.506(8) .
C37 C38 1.495(9) .
C38 O39 1.253(7) .
C38 O40 1.290(7) 6_465
O40 C38 1.290(7) 6_465
C41 C36 1.361(9) 8_465
C41 C42 1.536(9) .
O1A C2A 1.299(9) .
C2A N3A 1.474(9) .
C2A C6A 1.547(9) .
N3A C4A 1.450(9) .
N3A C5A 1.456(9) .
O1B C2B 1.332(9) .
C2B N3B 1.473(9) .
C2B C6B 1.568(10) .
N3B C4B 1.469(10) .
N3B C5B 1.471(10) .

loop_
_platon_squeeze_void_nr
_platon_squeeze_void_average_x
_platon_squeeze_void_average_y
_platon_squeeze_void_average_z
_platon_squeeze_void_volume
_platon_squeeze_void_count_electrons
1 -0.035 -0.005 -0.006 7724.4 1923.0
